data_2243905
loop_
_publ_author_name
'Xu, Xiaowen'
'Hoogenboom, Richard'
'Van Hecke, Kristof'

_publ_section_title
;
 Crystal structures of three
 <i>N</i>-(pyridine-2-carbonyl)pyridine-2-carboxamides as potential
 ligands for supramolecular chemistry
;
_journal_coeditor_code VM2252
_journal_issue 9
_journal_name_full 'Acta Crystallographica Section E'
_journal_page_first
;
;
_journal_paper_doi 10.1107/S2056989021008562
_journal_volume 77
_journal_year 2021
_chemical_formula_iupac 'C12 H8 F N3 O2'
_chemical_formula_moiety 'C12 H8 F N3 O2'
_chemical_formula_sum 'C12 H8 F N3 O2'
_chemical_formula_weight 245.21
_chemical_name_systematic
;
<i>N</i>-(3-Fluoropyridine-2-carbonyl)pyridine-2-carboxamide
;
_space_group_crystal_system orthorhombic
_space_group_IT_number 33
_space_group_name_Hall 'P 2c -2n'
_space_group_name_H-M_alt 'P n a 21'
_atom_sites_solution_hydrogens mixed
_atom_sites_solution_primary direct
_audit_creation_method
;
Olex2 1.2
(compiled May 18 2018 14:05:52 for OlexSys, GUI svn.r5506)
;
_cell_angle_alpha 90
_cell_angle_beta 90
_cell_angle_gamma 90
_cell_formula_units_Z 4
_cell_length_a 16.6058(10)
_cell_length_b 12.9096(7)
_cell_length_c 4.9153(3)
_cell_measurement_reflns_used 2360
_cell_measurement_temperature 100(2)
_cell_measurement_theta_max 74.7920
_cell_measurement_theta_min 3.3840
_cell_volume 1053.71(11)
_computing_cell_refinement
;
CrysAlisPro (Rigaku OD, 2015)
;
_computing_data_collection
;
CrysAlisPro (Rigaku OD, 2015)
;
_computing_data_reduction
;
CrysAlisPro (Rigaku OD, 2015)
;
_computing_molecular_graphics
;
<i>OLEX2</i> (Dolomanov <i>et al.</i>,  2009)
;
_computing_publication_material
;
<i>OLEX2</i> (Dolomanov <i>et al.</i>,  2009)
;
_computing_structure_refinement
;
ShelXL (Sheldrick, 2015)
;
_computing_structure_solution
;
ShelXS (Sheldrick, 2008)
;
_diffrn_ambient_temperature 100(2)
_diffrn_detector 'CCD plate'
_diffrn_detector_area_resol_mean 10.4839
_diffrn_measured_fraction_theta_full 0.995
_diffrn_measured_fraction_theta_max 0.967
_diffrn_measurement_device 'four-circle diffractometer'
_diffrn_measurement_device_type 'SuperNova, Dual, Cu at zero, Atlas'
_diffrn_measurement_method '\w scans'
_diffrn_radiation_monochromator mirror
_diffrn_radiation_probe x-ray
_diffrn_radiation_type CuK\a
_diffrn_radiation_wavelength 1.54184
_diffrn_reflns_av_R_equivalents 0.0538
_diffrn_reflns_av_unetI/netI 0.0454
_diffrn_reflns_limit_h_max 20
_diffrn_reflns_limit_h_min -19
_diffrn_reflns_limit_k_max 16
_diffrn_reflns_limit_k_min -15
_diffrn_reflns_limit_l_max 5
_diffrn_reflns_limit_l_min -6
_diffrn_reflns_number 5774
_diffrn_reflns_theta_full 67.684
_diffrn_reflns_theta_max 75.858
_diffrn_reflns_theta_min 5.328
_diffrn_source 'micro-focus sealed X-ray tube'
_exptl_absorpt_coefficient_mu 1.028
_exptl_absorpt_correction_T_max 0.995
_exptl_absorpt_correction_T_min 0.983
_exptl_absorpt_correction_type gaussian
_exptl_absorpt_process_details
;
(CrysAlisPro; Rigaku OD, 2015)
;
_exptl_crystal_colour 'clear colourless'
_exptl_crystal_density_diffrn 1.546
_exptl_crystal_density_method 'not measured'
_exptl_crystal_description block
_exptl_crystal_F_000 504
_exptl_crystal_size_max 0.257
_exptl_crystal_size_mid 0.097
_exptl_crystal_size_min 0.054
_refine_diff_density_max 0.281
_refine_diff_density_min -0.278
_refine_ls_abs_structure_details
;
Flack <i>x</i> determined using 450 quotients
[(<i>I</i>^+^)-(<i>I</i>^-^)]/[(<i>I</i>^+^)+(<i>I</i>^-^)]
(Parsons <i>et al.</i>,  2013)
;
_refine_ls_abs_structure_Flack 0.2(3)
_refine_ls_extinction_method none
_refine_ls_goodness_of_fit_ref 1.034
_refine_ls_hydrogen_treatment mixed
_refine_ls_matrix_type full
_refine_ls_number_parameters 176
_refine_ls_number_reflns 1798
_refine_ls_number_restraints 1
_refine_ls_restrained_S_all 1.034
_refine_ls_R_factor_all 0.0642
_refine_ls_R_factor_gt 0.0545
_refine_ls_shift/su_max 0.000
_refine_ls_shift/su_mean 0.000
_refine_ls_structure_factor_coef Fsqd
_refine_ls_weighting_details 'w=1/[\s^2^(Fo^2^)+(0.0898P)^2^+0.4172P] where P=(Fo^2^+2Fc^2^)/3'
_refine_ls_weighting_scheme calc
_refine_ls_wR_factor_gt 0.1401
_refine_ls_wR_factor_ref 0.1518
_reflns_number_gt 1567
_reflns_number_total 1798
_reflns_threshold_expression 'I > 2\s(I)'
_cod_data_source_file vm2252sup1.cif
_cod_data_source_block 2
_cod_database_code 2243905
_shelx_space_group_comment
;
The symmetry employed for this shelxl refinement is uniquely defined
by the following loop, which should always be used as a source of
symmetry information in preference to the above space-group names.
They are only intended as comments.
;

loop_
_space_group_symop_operation_xyz
'x, y, z'
'-x, -y, z+1/2'
'-x+1/2, y+1/2, z+1/2'
'x+1/2, -y+1/2, z'

loop_
_atom_site_type_symbol
_atom_site_label
_atom_site_fract_x
_atom_site_fract_y
_atom_site_fract_z
_atom_site_U_iso_or_equiv
_atom_site_adp_type
_atom_site_calc_flag
_atom_site_occupancy
_atom_site_disorder_assembly
_atom_site_disorder_group
O O2 0.27904(19) 0.7427(2) 0.1952(8) 0.0338(8) Uani d 1 . .
O O1 0.21184(17) 0.8809(3) 0.5995(8) 0.0359(8) Uani d 1 . .
N N3 0.4847(2) 0.7588(3) 0.3876(9) 0.0309(9) Uani d 1 . .
N N2 0.3438(2) 0.8296(3) 0.5407(9) 0.0271(8) Uani d 1 . .
N N1 0.3932(2) 0.9540(3) 0.9257(8) 0.0269(8) Uani d 1 . .
C C12 0.4327(3) 0.6517(4) 0.0372(11) 0.0407(12) Uani d 1 . .
H H12 0.387317 0.626086 -0.059309 0.049 Uiso calc 0.563(8) A 2
C C8 0.4221(3) 0.7223(3) 0.2426(10) 0.0267(9) Uani d 1 . .
C C9 0.5586(3) 0.7247(3) 0.3242(12) 0.0358(11) Uani d 1 . .
H H9 0.603043 0.749297 0.427390 0.043 Uiso calc 1 . .
C C10 0.5730(3) 0.6555(4) 0.1156(11) 0.0393(11) Uani d 1 . .
H H10 0.626396 0.634525 0.073279 0.047 Uiso calc 1 . .
C C11 0.5087(3) 0.6176(4) -0.0299(12) 0.0433(13) Uani d 1 . .
H H11 0.516473 0.569153 -0.172922 0.052 Uiso calc 1 . .
C C7 0.3403(2) 0.7643(3) 0.3213(10) 0.0270(9) Uani d 1 . .
C C6 0.2827(2) 0.8864(3) 0.6609(9) 0.0257(9) Uani d 1 . .
C C1 0.3139(2) 0.9587(3) 0.8767(10) 0.0247(9) Uani d 1 . .
C C2 0.2642(3) 1.0262(3) 1.0150(10) 0.0300(10) Uani d 1 . .
H H2A 0.208315 1.028822 0.973723 0.036 Uiso calc 0.437(8) A 1
C C3 0.2959(3) 1.0902(3) 1.2140(12) 0.0351(11) Uani d 1 . .
H H3 0.262391 1.137086 1.310847 0.042 Uiso calc 1 . .
C C4 0.3766(3) 1.0842(3) 1.2677(11) 0.0341(10) Uani d 1 . .
H H4 0.400053 1.126025 1.405499 0.041 Uiso calc 1 . .
C C5 0.4234(3) 1.0164(3) 1.1188(10) 0.0302(9) Uani d 1 . .
H H5 0.479609 1.013741 1.154679 0.036 Uiso calc 1 . .
F F1B 0.3801(4) 0.6170(5) -0.1240(16) 0.046(2) Uani d 0.437(8) A 1
F F1A 0.1855(3) 1.0352(3) 0.9733(12) 0.0368(16) Uani d 0.563(8) A 2
H H2 0.395(3) 0.837(4) 0.611(14) 0.044 Uiso d 1 . .

loop_
_atom_site_aniso_label
_atom_site_aniso_U_11
_atom_site_aniso_U_22
_atom_site_aniso_U_33
_atom_site_aniso_U_12
_atom_site_aniso_U_13
_atom_site_aniso_U_23
O2 0.0306(15) 0.0302(14) 0.0407(19) -0.0041(12) -0.0077(16) -0.0028(15)
O1 0.0223(15) 0.0426(17) 0.043(2) -0.0018(12) -0.0037(15) 0.0012(16)
N3 0.0279(18) 0.0288(17) 0.036(2) -0.0004(13) -0.0008(17) -0.0003(17)
N2 0.0239(17) 0.0283(17) 0.029(2) -0.0004(13) -0.0022(15) -0.0039(15)
N1 0.0249(17) 0.0281(16) 0.028(2) -0.0030(13) -0.0019(15) -0.0021(15)
C12 0.055(3) 0.034(2) 0.033(3) 0.006(2) -0.009(3) -0.003(2)
C8 0.029(2) 0.0221(16) 0.029(2) -0.0005(14) -0.0027(18) 0.0019(17)
C9 0.033(2) 0.028(2) 0.047(3) 0.0026(17) 0.003(2) -0.001(2)
C10 0.045(2) 0.030(2) 0.043(3) 0.0102(19) 0.012(2) 0.005(2)
C11 0.061(3) 0.036(2) 0.033(3) 0.010(2) 0.004(3) -0.004(2)
C7 0.031(2) 0.0227(18) 0.027(2) -0.0036(15) -0.003(2) 0.0033(17)
C6 0.0198(18) 0.0282(18) 0.029(3) -0.0029(15) -0.0016(17) 0.0038(19)
C1 0.0218(18) 0.0222(16) 0.030(2) -0.0014(14) -0.0005(19) 0.0011(16)
C2 0.028(2) 0.0232(18) 0.039(3) 0.0010(15) 0.006(2) 0.0045(19)
C3 0.043(3) 0.0250(19) 0.037(3) -0.0003(17) 0.009(2) -0.003(2)
C4 0.044(3) 0.0276(19) 0.030(2) -0.0053(18) 0.005(2) -0.002(2)
C5 0.030(2) 0.0301(19) 0.031(2) -0.0040(16) -0.001(2) -0.002(2)
F1B 0.036(4) 0.053(4) 0.050(5) -0.002(3) -0.012(3) -0.025(4)
F1A 0.020(2) 0.028(2) 0.062(4) 0.0007(16) 0.002(2) 0.001(2)

loop_
_atom_type_symbol
_atom_type_description
_atom_type_scat_dispersion_real
_atom_type_scat_dispersion_imag
_atom_type_scat_source
C C 0.0181 0.0091 'International Tables Vol C Tables 4.2.6.8 and 6.1.1.4'
H H 0.0000 0.0000 'International Tables Vol C Tables 4.2.6.8 and 6.1.1.4'
F F 0.0727 0.0534 'International Tables Vol C Tables 4.2.6.8 and 6.1.1.4'
N N 0.0311 0.0180 'International Tables Vol C Tables 4.2.6.8 and 6.1.1.4'
O O 0.0492 0.0322 'International Tables Vol C Tables 4.2.6.8 and 6.1.1.4'

loop_
_exptl_crystal_face_index_h
_exptl_crystal_face_index_k
_exptl_crystal_face_index_l
_exptl_crystal_face_perp_dist
11 1 0 0.0417
-11 -1 0 0.0417
-2 1 -3 0.1118
-3 0 3 0.1204
7 2 2 0.1000
5 -7 0 0.0270
-5 7 0 0.0270
2 7 -1 0.0746
-3 -8 0 0.0405
3 8 0 0.0405
-1 8 1 0.0676

loop_
_geom_angle_atom_site_label_1
_geom_angle_atom_site_label_2
_geom_angle_atom_site_label_3
_geom_angle_site_symmetry_1
_geom_angle_site_symmetry_3
_geom_angle
_geom_angle_publ_flag
C9 N3 C8 . . 118.0(4) ?
C7 N2 C6 . . 129.1(4) ?
C7 N2 H2 . . 113(4) ?
C6 N2 H2 . . 118(4) ?
C1 N1 C5 . . 117.9(4) ?
C8 C12 H12 . . 119.8 ?
C8 C12 C11 . . 120.5(5) ?
C11 C12 H12 . . 119.8 ?
F1B C12 C8 . . 127.5(6) ?
F1B C12 C11 . . 111.7(6) ?
N3 C8 C12 . . 121.5(4) ?
N3 C8 C7 . . 115.7(4) ?
C12 C8 C7 . . 122.8(4) ?
N3 C9 H9 . . 118.5 ?
N3 C9 C10 . . 122.9(5) ?
C10 C9 H9 . . 118.5 ?
C9 C10 H10 . . 120.6 ?
C11 C10 C9 . . 118.8(5) ?
C11 C10 H10 . . 120.6 ?
C12 C11 H11 . . 120.9 ?
C10 C11 C12 . . 118.3(5) ?
C10 C11 H11 . . 120.9 ?
O2 C7 N2 . . 125.0(4) ?
O2 C7 C8 . . 122.4(4) ?
N2 C7 C8 . . 112.6(3) ?
O1 C6 N2 . . 124.9(4) ?
O1 C6 C1 . . 122.9(4) ?
N2 C6 C1 . . 112.2(3) ?
N1 C1 C6 . . 115.9(3) ?
N1 C1 C2 . . 121.9(4) ?
C2 C1 C6 . . 122.2(4) ?
C1 C2 H2A . . 120.1 ?
C1 C2 C3 . . 119.8(4) ?
C3 C2 H2A . . 120.1 ?
F1A C2 C1 . . 124.6(5) ?
F1A C2 C3 . . 115.6(4) ?
C2 C3 H3 . . 120.8 ?
C4 C3 C2 . . 118.4(4) ?
C4 C3 H3 . . 120.8 ?
C3 C4 H4 . . 120.5 ?
C3 C4 C5 . . 119.0(4) ?
C5 C4 H4 . . 120.5 ?
N1 C5 C4 . . 123.0(4) ?
N1 C5 H5 . . 118.5 ?
C4 C5 H5 . . 118.5 ?

loop_
_geom_bond_atom_site_label_1
_geom_bond_atom_site_label_2
_geom_bond_site_symmetry_2
_geom_bond_distance
_geom_bond_publ_flag
O2 C7 . 1.224(5) ?
O1 C6 . 1.217(5) ?
N3 C8 . 1.346(6) ?
N3 C9 . 1.340(6) ?
N2 C7 . 1.370(6) ?
N2 C6 . 1.384(6) ?
N2 H2 . 0.92(6) ?
N1 C1 . 1.341(5) ?
N1 C5 . 1.342(6) ?
C12 H12 . 0.9500 ?
C12 C8 . 1.372(7) ?
C12 C11 . 1.376(7) ?
C12 F1B . 1.262(8) ?
C8 C7 . 1.511(6) ?
C9 H9 . 0.9500 ?
C9 C10 . 1.381(7) ?
C10 H10 . 0.9500 ?
C10 C11 . 1.376(8) ?
C11 H11 . 0.9500 ?
C6 C1 . 1.505(6) ?
C1 C2 . 1.380(6) ?
C2 H2A . 0.9500 ?
C2 C3 . 1.384(7) ?
C2 F1A . 1.327(6) ?
C3 H3 . 0.9500 ?
C3 C4 . 1.369(7) ?
C4 H4 . 0.9500 ?
C4 C5 . 1.381(6) ?
C5 H5 . 0.9500 ?

loop_
_geom_hbond_atom_site_label_D
_geom_hbond_atom_site_label_H
_geom_hbond_atom_site_label_A
_geom_hbond_site_symmetry_D
_geom_hbond_site_symmetry_H
_geom_hbond_site_symmetry_A
_geom_hbond_distance_DH
_geom_hbond_distance_HA
_geom_hbond_distance_DA
_geom_hbond_angle_DHA
_geom_hbond_publ_flag
N2 H2 N1 ? ? ? 0.92(5) 2.16(6) 2.614(6) 109(4) yes
N2 H2 N3 . . . 0.92(5) 2.11(6) 2.622(5) 114(5) yes
C3 H3 O2 . . 3_556 0.95 2.43 3.320(6) 156 yes
C3 H3 F1B . . 3_556 0.95 2.40 3.049(8) 125 yes
C5 H5 N1 . . 2_675 0.95 2.53 3.420(6) 156 yes
C10 H10 F1A . . 4_564 0.95 2.45 3.169(7) 132 yes

loop_
_geom_torsion_atom_site_label_1
_geom_torsion_atom_site_label_2
_geom_torsion_atom_site_label_3
_geom_torsion_atom_site_label_4
_geom_torsion_site_symmetry_1
_geom_torsion_site_symmetry_2
_geom_torsion_site_symmetry_3
_geom_torsion_site_symmetry_4
_geom_torsion
_geom_torsion_publ_flag
O1 C6 C1 N1 . . . . 178.5(4) ?
O1 C6 C1 C2 . . . . -1.9(7) ?
N3 C8 C7 O2 . . . . 175.2(4) ?
N3 C8 C7 N2 . . . . -3.2(5) ?
N3 C9 C10 C11 . . . . -1.7(8) ?
N2 C6 C1 N1 . . . . -2.6(5) ?
N2 C6 C1 C2 . . . . 177.0(4) ?
N1 C1 C2 C3 . . . . -1.2(7) ?
N1 C1 C2 F1A . . . . 179.2(4) ?
C12 C8 C7 O2 . . . . -4.7(6) ?
C12 C8 C7 N2 . . . . 176.8(4) ?
C8 N3 C9 C10 . . . . 1.0(7) ?
C8 C12 C11 C10 . . . . 0.6(8) ?
C9 N3 C8 C12 . . . . 0.6(7) ?
C9 N3 C8 C7 . . . . -179.4(4) ?
C9 C10 C11 C12 . . . . 0.9(7) ?
C11 C12 C8 N3 . . . . -1.3(7) ?
C11 C12 C8 C7 . . . . 178.6(4) ?
C7 N2 C6 O1 . . . . 6.0(7) ?
C7 N2 C6 C1 . . . . -172.9(4) ?
C6 N2 C7 O2 . . . . -2.1(7) ?
C6 N2 C7 C8 . . . . 176.3(4) ?
C6 C1 C2 C3 . . . . 179.2(4) ?
C6 C1 C2 F1A . . . . -0.4(7) ?
C1 N1 C5 C4 . . . . 0.2(6) ?
C1 C2 C3 C4 . . . . 0.0(7) ?
C2 C3 C4 C5 . . . . 1.2(7) ?
C3 C4 C5 N1 . . . . -1.3(7) ?
C5 N1 C1 C6 . . . . -179.3(4) ?
C5 N1 C1 C2 . . . . 1.1(6) ?
F1B C12 C8 N3 . . . . -175.0(6) ?
F1B C12 C8 C7 . . . . 5.0(9) ?
F1B C12 C11 C10 . . . . 175.1(6) ?
F1A C2 C3 C4 . . . . 179.6(5) ?
